data_2216840
loop_
_publ_author_name
'Wei Jiao'
'Zhi-hua Mao'
'Run-hua Lu'

_publ_section_title
;
 <i>Euphorbia</i> Factor <i>L</i>~2~: an ester of 7-hydroxylathyrol
;
_journal_coeditor_code XU2355
_journal_issue 12
_journal_name_full 'Acta Crystallographica Section E'
_journal_page_first o4613
_journal_page_last o4613
_journal_paper_doi 10.1107/S1600536807055900
_journal_volume 63
_journal_year 2007
_chemical_formula_iupac 'C38 H42 O9'
_chemical_formula_moiety 'C38 H42 O9'
_chemical_formula_sum 'C38 H42 O9'
_chemical_formula_weight 642.72
_chemical_name_common
;
(2S*,3S*,4R*,5R*,7R*,9S*,11S*,15R*)-5,15-diacetoxy-14-
oxolathyra-6(17),12(E)-diene-3,7-diyl dibenzoate
;
_chemical_name_systematic
;
?
;
_space_group_IT_number 19
_symmetry_cell_setting orthorhombic
_symmetry_space_group_name_Hall 'P 2ac 2ab'
_symmetry_space_group_name_H-M 'P 21 21 21'
_atom_sites_solution_hydrogens geom
_atom_sites_solution_primary direct
_atom_sites_solution_secondary difmap
_audit_creation_method SHELXL-97
_cell_angle_alpha 90.00
_cell_angle_beta 90.00
_cell_angle_gamma 90.00
_cell_formula_units_Z 4
_cell_length_a 13.418(6)
_cell_length_b 14.989(4)
_cell_length_c 18.126(5)
_cell_measurement_reflns_used 27
_cell_measurement_temperature 298(2)
_cell_measurement_theta_max 5.69
_cell_measurement_theta_min 4.49
_cell_volume 3646(2)
_computing_cell_refinement 'DIFRAC (Gabe & White, 1993)'
_computing_data_collection 'DIFRAC (Gabe & White, 1993)'
_computing_data_reduction 'NRCVAX (Gabe <i>et al.</i>,  1989)'
_computing_molecular_graphics 'ORTEP-3 for Windows (Frarrugia, 1997)'
_computing_publication_material 'SHELXL97 (Sheldrick, 1997)'
_computing_structure_refinement 'SHELXL97 (Sheldrick, 1997)'
_computing_structure_solution 'SHELXS97 (Sheldrick, 1997)'
_diffrn_ambient_temperature 298(2)
_diffrn_measured_fraction_theta_full 0.988
_diffrn_measured_fraction_theta_max 0.988
_diffrn_measurement_device_type 'Enraf--Nonius CAD-4 '
_diffrn_measurement_method Omega/2-Theta
_diffrn_radiation_monochromator graphite
_diffrn_radiation_source 'fine-focus sealed tube'
_diffrn_radiation_type MoK\a
_diffrn_radiation_wavelength 0.71073
_diffrn_reflns_av_R_equivalents 0.0061
_diffrn_reflns_av_sigmaI/netI 0.0943
_diffrn_reflns_limit_h_max 16
_diffrn_reflns_limit_h_min -1
_diffrn_reflns_limit_k_max 18
_diffrn_reflns_limit_k_min -3
_diffrn_reflns_limit_l_max 21
_diffrn_reflns_limit_l_min -2
_diffrn_reflns_number 3800
_diffrn_reflns_theta_full 25.53
_diffrn_reflns_theta_max 25.53
_diffrn_reflns_theta_min 1.76
_diffrn_standards_decay_% 1.145
_diffrn_standards_interval_count 300
_diffrn_standards_number 3
_exptl_absorpt_coefficient_mu 0.083
_exptl_absorpt_correction_type none
_exptl_crystal_colour colourless
_exptl_crystal_density_diffrn 1.171
_exptl_crystal_density_method 'not measured'
_exptl_crystal_description block
_exptl_crystal_F_000 1368
_exptl_crystal_size_max 0.36
_exptl_crystal_size_mid 0.34
_exptl_crystal_size_min 0.25
_refine_diff_density_max 0.179
_refine_diff_density_min -0.175
_refine_ls_extinction_coef 0.0043(9)
_refine_ls_extinction_expression Fc*=kFc[1+0.001xFc^2^\l^3^/sin(2\q)]^-1/4^
_refine_ls_extinction_method SHELXL
_refine_ls_goodness_of_fit_ref 0.910
_refine_ls_hydrogen_treatment constr
_refine_ls_matrix_type full
_refine_ls_number_parameters 436
_refine_ls_number_reflns 3765
_refine_ls_number_restraints 0
_refine_ls_restrained_S_all 0.910
_refine_ls_R_factor_all 0.1918
_refine_ls_R_factor_gt 0.0541
_refine_ls_shift/su_max 0.001
_refine_ls_shift/su_mean 0.000
_refine_ls_structure_factor_coef Fsqd
_refine_ls_weighting_details 'calc w=1/[\s^2^(Fo^2^)+(0.092P)^2^] where P=(Fo^2^+2Fc^2^)/3'
_refine_ls_weighting_scheme calc
_refine_ls_wR_factor_gt 0.1310
_refine_ls_wR_factor_ref 0.1714
_reflns_number_gt 1525
_reflns_number_total 3765
_reflns_threshold_expression I>2\s(I)
_cod_data_source_file xu2355.cif
_cod_data_source_block I
_cod_depositor_comments
;
The following automatic conversions were performed:
'_symmetry_cell_setting' value 'Orthorhombic' changed to 'orthorhombic'
according to '/home/saulius/struct/CIF-dictionaries/cif_core.dic'
dictionary named 'cif_core.dic' version 2.4.1 from 2010-06-29.

Automatic conversion script
Id: cif_fix_enum 1527 2010-12-29 10:47:43Z saulius 

The following automatic conversions were performed:

'_symmetry_cell_setting' value 'Orthorhombic' changed to
'orthorhombic' according to
/home/saulius/struct/CIF-dictionaries/cif_core.dic dictionary named
'cif_core.dic' version 2.4.1 from 2010-06-29.

Automatic conversion script
Id: cif_fix_values 1715 2011-07-08 13:25:40Z adriana 
;
_cod_database_code 2216840
_cod_database_fobs_code 2216840

loop_
_symmetry_equiv_pos_as_xyz
'x, y, z'
'x+1/2, -y+1/2, -z'
'-x, y+1/2, -z+1/2'
'-x+1/2, -y, z+1/2'

loop_
_atom_site_type_symbol
_atom_site_label
_atom_site_fract_x
_atom_site_fract_y
_atom_site_fract_z
_atom_site_U_iso_or_equiv
_atom_site_adp_type
_atom_site_calc_flag
_atom_site_refinement_flags
_atom_site_occupancy
O O1 1.0377(5) 0.2624(4) 0.7591(3) 0.122(2) Uani d . 1
O O2 0.9735(3) 0.3457(3) 0.8502(2) 0.0665(12) Uani d . 1
O O3 0.9039(3) 0.4391(2) 0.9900(2) 0.0678(12) Uani d . 1
O O4 0.9028(5) 0.5847(3) 1.0151(4) 0.124(2) Uani d . 1
O O5 1.1394(4) 0.5087(4) 1.0605(3) 0.114(2) Uani d . 1
O O6 0.9231(3) 0.0905(2) 1.0792(2) 0.0647(12) Uani d . 1
O O7 1.0540(4) 0.0179(3) 1.1286(3) 0.0835(14) Uani d . 1
O O8 0.9920(3) 0.1948(2) 0.9494(2) 0.0651(12) Uani d . 1
O O9 0.8264(4) 0.1850(4) 0.9472(4) 0.108(2) Uani d . 1
C C1 1.0492(6) 0.4971(4) 0.9242(4) 0.083(2) Uani d . 1
H H1A 0.9928 0.5168 0.8949 0.066(9) Uiso calc R 1
H H1B 1.0856 0.5491 0.9410 0.066(9) Uiso calc R 1
C C2 1.1172(5) 0.4361(4) 0.8783(4) 0.074(2) Uani d . 1
H H2 1.1830 0.4345 0.9016 0.074(7) Uiso calc R 1
C C3 1.0681(5) 0.3479(4) 0.8898(3) 0.0649(18) Uani d . 1
H H3 1.1117 0.2991 0.8740 0.074(7) Uiso calc R 1
C C4 1.0490(4) 0.3439(3) 0.9722(3) 0.0511(15) Uani d . 1
H H4 1.1150 0.3385 0.9948 0.074(7) Uiso calc R 1
C C5 0.9883(4) 0.2666(3) 1.0035(3) 0.0490(15) Uani d . 1
H H5 0.9189 0.2861 1.0084 0.074(7) Uiso calc R 1
C C6 1.0215(5) 0.2276(4) 1.0770(3) 0.0541(15) Uani d . 1
C C7 0.9500(5) 0.1715(3) 1.1211(3) 0.0543(16) Uani d . 1
H H7 0.9843 0.1526 1.1663 0.074(7) Uiso calc R 1
C C8 0.8521(5) 0.2145(4) 1.1434(3) 0.0622(17) Uani d . 1
H H8A 0.8298 0.2522 1.1032 0.066(9) Uiso calc R 1
H H8B 0.8028 0.1678 1.1497 0.066(9) Uiso calc R 1
C C9 0.8550(5) 0.2695(5) 1.2126(3) 0.0660(19) Uani d . 1
H H9 0.8699 0.2341 1.2567 0.074(7) Uiso calc R 1
C C10 0.7880(5) 0.3469(5) 1.2283(4) 0.0680(19) Uani d . 1
C C11 0.9000(5) 0.3631(4) 1.2156(3) 0.0696(19) Uani d . 1
H H11 0.9391 0.3768 1.2599 0.074(7) Uiso calc R 1
C C12 0.9366(5) 0.4015(4) 1.1477(4) 0.0618(17) Uani d . 1
H H12 0.9004 0.3881 1.1054 0.118(9) Uiso calc R 1
C C13 1.0172(5) 0.4546(4) 1.1383(4) 0.0719(19) Uani d . 1
C C14 1.0577(5) 0.4734(4) 1.0657(4) 0.0721(19) Uani d . 1
C C15 1.0136(5) 0.4413(4) 0.9903(4) 0.0613(18) Uani d . 1
C C16 1.1299(6) 0.4676(6) 0.7974(4) 0.106(3) Uani d . 1
H H16A 1.0657 0.4811 0.7768 0.143(8) Uiso calc R 1
H H16B 1.1608 0.4211 0.7691 0.143(8) Uiso calc R 1
H H16C 1.1710 0.5199 0.7962 0.143(8) Uiso calc R 1
C C17 1.1122(5) 0.2392(5) 1.1031(4) 0.086(2) Uani d . 1
H H17A 1.1305 0.2131 1.1476 0.12(2) Uiso calc R 1
H H17B 1.1579 0.2736 1.0770 0.12(2) Uiso calc R 1
C C18 0.7534(6) 0.3568(6) 1.3075(4) 0.105(3) Uani d . 1
H H18A 0.6909 0.3266 1.3137 0.143(8) Uiso calc R 1
H H18B 0.7452 0.4189 1.3188 0.143(8) Uiso calc R 1
H H18C 0.8021 0.3312 1.3400 0.143(8) Uiso calc R 1
C C19 0.7140(5) 0.3800(5) 1.1713(4) 0.085(2) Uani d . 1
H H19A 0.6511 0.3507 1.1785 0.143(8) Uiso calc R 1
H H19B 0.7385 0.3671 1.1227 0.143(8) Uiso calc R 1
H H19C 0.7055 0.4433 1.1766 0.143(8) Uiso calc R 1
C C20 1.0775(6) 0.4896(7) 1.2024(4) 0.126(4) Uani d . 1
H H20A 1.1420 0.4617 1.2025 0.143(8) Uiso calc R 1
H H20B 1.0437 0.4762 1.2478 0.143(8) Uiso calc R 1
H H20C 1.0853 0.5530 1.1977 0.143(8) Uiso calc R 1
C C21 0.9704(6) 0.3046(5) 0.7848(4) 0.082(2) Uani d . 1
C C22 0.8711(6) 0.3159(5) 0.7483(4) 0.081(2) Uani d . 1
C C23 0.8010(6) 0.3731(5) 0.7735(4) 0.075(2) Uani d . 1
H H23 0.8130 0.4059 0.8162 0.118(9) Uiso calc R 1
C C24 0.7110(7) 0.3833(6) 0.7363(6) 0.097(3) Uani d . 1
H H24 0.6632 0.4223 0.7547 0.118(9) Uiso calc R 1
C C25 0.6925(8) 0.3379(8) 0.6745(6) 0.128(4) Uani d . 1
H H25 0.6323 0.3456 0.6499 0.118(9) Uiso calc R 1
C C26 0.7630(10) 0.2791(9) 0.6470(6) 0.183(6) Uani d . 1
H H26 0.7503 0.2470 0.6041 0.118(9) Uiso calc R 1
C C27 0.8542(8) 0.2686(8) 0.6849(5) 0.153(5) Uani d . 1
H H27 0.9024 0.2297 0.6669 0.118(9) Uiso calc R 1
C C28 0.9038(7) 0.1608(5) 0.9250(4) 0.080(2) Uani d . 1
C C29 0.9208(7) 0.0912(6) 0.8680(4) 0.123(3) Uani d . 1
H H29A 0.9411 0.1189 0.8227 0.143(8) Uiso calc R 1
H H29B 0.8602 0.0585 0.8601 0.143(8) Uiso calc R 1
H H29C 0.9720 0.0511 0.8845 0.143(8) Uiso calc R 1
C C30 0.9808(6) 0.0189(4) 1.0890(4) 0.0637(17) Uani d . 1
C C31 0.9457(5) -0.0591(4) 1.0448(3) 0.0580(16) Uani d . 1
C C32 1.0046(5) -0.1350(4) 1.0458(4) 0.082(2) Uani d . 1
H H32 1.0637 -0.1356 1.0726 0.118(9) Uiso calc R 1
C C33 0.9758(7) -0.2095(5) 1.0072(5) 0.105(3) Uani d . 1
H H33 1.0148 -0.2607 1.0085 0.118(9) Uiso calc R 1
C C34 0.8890(6) -0.2084(5) 0.9664(5) 0.104(3) Uani d . 1
H H34 0.8708 -0.2579 0.9386 0.118(9) Uiso calc R 1
C C35 0.8301(6) -0.1345(4) 0.9672(5) 0.094(3) Uani d . 1
H H35 0.7704 -0.1345 0.9412 0.118(9) Uiso calc R 1
C C36 0.8580(5) -0.0600(4) 1.0059(4) 0.075(2) Uani d . 1
H H36 0.8172 -0.0098 1.0058 0.118(9) Uiso calc R 1
C C37 0.8580(7) 0.5183(6) 1.0018(4) 0.086(2) Uani d . 1
C C38 0.7478(6) 0.5077(6) 0.9931(5) 0.116(3) Uani d . 1
H H38A 0.7319 0.5012 0.9417 0.143(8) Uiso calc R 1
H H38B 0.7146 0.5594 1.0124 0.143(8) Uiso calc R 1
H H38C 0.7261 0.4557 1.0194 0.143(8) Uiso calc R 1

loop_
_atom_site_aniso_label
_atom_site_aniso_U_11
_atom_site_aniso_U_22
_atom_site_aniso_U_33
_atom_site_aniso_U_12
_atom_site_aniso_U_13
_atom_site_aniso_U_23
O1 0.132(5) 0.157(5) 0.076(3) 0.091(5) -0.009(4) -0.026(4)
O2 0.061(3) 0.080(3) 0.058(3) 0.030(2) 0.003(2) -0.006(2)
O3 0.074(3) 0.052(2) 0.078(3) 0.017(2) 0.012(3) 0.002(2)
O4 0.165(6) 0.045(3) 0.163(6) 0.014(4) 0.063(5) 0.003(3)
O5 0.087(4) 0.128(4) 0.128(4) -0.074(4) 0.042(3) -0.038(4)
O6 0.065(3) 0.046(2) 0.083(3) -0.010(2) -0.021(3) 0.001(2)
O7 0.069(3) 0.080(3) 0.102(4) 0.010(3) -0.025(3) -0.007(3)
O8 0.072(3) 0.056(2) 0.067(3) -0.007(2) -0.004(2) -0.014(2)
O9 0.066(3) 0.115(4) 0.142(5) -0.005(3) -0.036(4) -0.002(4)
C1 0.096(5) 0.049(4) 0.105(5) 0.005(4) 0.020(5) 0.008(4)
C2 0.067(5) 0.069(4) 0.087(5) 0.008(4) 0.023(4) 0.015(4)
C3 0.055(4) 0.067(4) 0.073(5) 0.018(4) 0.012(4) 0.004(4)
C4 0.046(3) 0.046(3) 0.061(4) 0.004(3) 0.004(3) 0.002(3)
C5 0.045(3) 0.044(3) 0.058(4) 0.000(3) 0.005(3) -0.008(3)
C6 0.056(4) 0.046(3) 0.061(4) -0.002(3) -0.009(3) 0.005(3)
C7 0.062(4) 0.048(3) 0.052(3) -0.003(3) -0.009(3) 0.004(3)
C8 0.059(4) 0.059(4) 0.069(4) -0.015(3) -0.001(3) 0.006(4)
C9 0.057(4) 0.086(5) 0.055(4) -0.024(4) 0.003(3) 0.010(4)
C10 0.063(4) 0.081(5) 0.060(4) -0.026(4) 0.018(4) -0.012(4)
C11 0.069(5) 0.086(5) 0.054(4) -0.032(4) -0.001(4) -0.009(4)
C12 0.055(4) 0.058(4) 0.072(4) -0.018(3) 0.013(4) -0.011(3)
C13 0.067(4) 0.077(4) 0.072(5) -0.018(4) 0.007(4) -0.025(4)
C14 0.075(5) 0.050(3) 0.091(5) -0.023(4) 0.031(4) -0.024(4)
C15 0.050(4) 0.051(3) 0.082(5) -0.004(3) 0.025(4) 0.012(3)
C16 0.112(7) 0.119(7) 0.087(5) 0.015(6) 0.042(5) 0.032(5)
C17 0.057(4) 0.094(5) 0.107(6) -0.011(4) -0.015(4) 0.037(5)
C18 0.093(6) 0.127(7) 0.095(6) -0.057(5) 0.027(5) -0.018(5)
C19 0.077(5) 0.090(5) 0.089(5) -0.017(5) 0.009(5) -0.020(4)
C20 0.096(6) 0.183(9) 0.099(6) -0.080(7) 0.016(5) -0.053(6)
C21 0.078(5) 0.094(5) 0.072(5) 0.041(5) 0.001(4) 0.014(4)
C22 0.100(6) 0.086(5) 0.058(5) 0.009(5) 0.001(4) 0.004(4)
C23 0.066(5) 0.081(5) 0.078(5) 0.008(4) 0.009(4) 0.018(4)
C24 0.075(6) 0.108(6) 0.107(7) 0.007(5) 0.008(6) 0.037(6)
C25 0.105(8) 0.175(11) 0.103(8) 0.009(8) -0.029(7) 0.033(8)
C26 0.167(12) 0.256(15) 0.126(9) 0.086(12) -0.072(9) -0.065(10)
C27 0.157(10) 0.196(11) 0.105(7) 0.092(9) -0.041(7) -0.049(8)
C28 0.101(6) 0.078(5) 0.061(5) -0.026(5) -0.030(5) -0.006(4)
C29 0.162(9) 0.127(7) 0.080(5) -0.042(7) -0.010(6) -0.036(5)
C30 0.062(4) 0.056(4) 0.073(4) -0.004(4) 0.000(4) 0.016(4)
C31 0.048(4) 0.048(3) 0.078(4) -0.002(3) -0.002(4) 0.005(3)
C32 0.055(4) 0.068(4) 0.122(6) -0.003(4) -0.014(4) 0.000(4)
C33 0.093(6) 0.055(4) 0.166(8) 0.019(5) -0.022(6) -0.011(5)
C34 0.082(6) 0.068(5) 0.161(8) 0.000(5) -0.030(6) -0.038(5)
C35 0.083(6) 0.058(4) 0.140(7) 0.005(4) -0.042(5) -0.015(5)
C36 0.066(5) 0.061(4) 0.096(5) 0.009(4) -0.019(4) 0.003(4)
C37 0.107(7) 0.065(5) 0.088(5) 0.039(5) 0.029(5) 0.021(5)
C38 0.096(7) 0.132(7) 0.120(7) 0.062(6) 0.019(5) 0.022(6)

loop_
_atom_type_symbol
_atom_type_description
_atom_type_scat_dispersion_real
_atom_type_scat_dispersion_imag
_atom_type_scat_source
C C 0.0033 0.0016 'International Tables Vol C Tables 4.2.6.8 and 6.1.1.4'
H H 0.0000 0.0000 'International Tables Vol C Tables 4.2.6.8 and 6.1.1.4'
O O 0.0106 0.0060 'International Tables Vol C Tables 4.2.6.8 and 6.1.1.4'

loop_
_geom_angle_atom_site_label_1
_geom_angle_atom_site_label_2
_geom_angle_atom_site_label_3
_geom_angle
C21 O2 C3 118.3(5)
C37 O3 C15 115.7(6)
C30 O6 C7 116.8(5)
C28 O8 C5 117.7(5)
C2 C1 C15 106.5(5)
C2 C1 H1A 110.4
C15 C1 H1A 110.4
C2 C1 H1B 110.4
C15 C1 H1B 110.4
H1A C1 H1B 108.6
C3 C2 C1 100.9(5)
C3 C2 C16 116.8(6)
C1 C2 C16 113.4(6)
C3 C2 H2 108.4
C1 C2 H2 108.4
C16 C2 H2 108.4
O2 C3 C2 109.6(5)
O2 C3 C4 109.7(5)
C2 C3 C4 104.3(5)
O2 C3 H3 111.0
C2 C3 H3 111.0
C4 C3 H3 111.0
C3 C4 C5 119.2(5)
C3 C4 C15 102.7(5)
C5 C4 C15 117.8(4)
C3 C4 H4 105.3
C5 C4 H4 105.3
C15 C4 H4 105.3
O8 C5 C6 107.2(4)
O8 C5 C4 106.9(4)
C6 C5 C4 117.5(5)
O8 C5 H5 108.3
C6 C5 H5 108.3
C4 C5 H5 108.3
C17 C6 C7 118.1(6)
C17 C6 C5 122.3(6)
C7 C6 C5 119.5(5)
O6 C7 C6 110.0(5)
O6 C7 C8 105.9(5)
C6 C7 C8 117.1(4)
O6 C7 H7 107.9
C6 C7 H7 107.9
C8 C7 H7 107.9
C9 C8 C7 115.7(5)
C9 C8 H8A 108.4
C7 C8 H8A 108.4
C9 C8 H8B 108.4
C7 C8 H8B 108.4
H8A C8 H8B 107.4
C10 C9 C8 124.7(6)
C10 C9 C11 61.3(4)
C8 C9 C11 122.9(5)
C10 C9 H9 112.9
C8 C9 H9 112.9
C11 C9 H9 112.9
C9 C10 C19 121.3(6)
C9 C10 C18 116.1(7)
C19 C10 C18 114.3(7)
C9 C10 C11 60.4(4)
C19 C10 C11 119.1(6)
C18 C10 C11 115.1(6)
C12 C11 C9 118.0(5)
C12 C11 C10 121.4(6)
C9 C11 C10 58.3(4)
C12 C11 H11 115.6
C9 C11 H11 115.6
C10 C11 H11 115.6
C13 C12 C11 127.8(6)
C13 C12 H12 116.1
C11 C12 H12 116.1
C12 C13 C14 121.8(6)
C12 C13 C20 122.4(6)
C14 C13 C20 115.4(6)
O5 C14 C13 119.4(7)
O5 C14 C15 113.9(6)
C13 C14 C15 126.2(5)
O3 C15 C1 108.7(5)
O3 C15 C14 112.8(5)
C1 C15 C14 113.4(5)
O3 C15 C4 106.3(5)
C1 C15 C4 104.4(5)
C14 C15 C4 110.7(5)
C2 C16 H16A 109.5
C2 C16 H16B 109.5
H16A C16 H16B 109.5
C2 C16 H16C 109.5
H16A C16 H16C 109.5
H16B C16 H16C 109.5
C6 C17 H17A 120.0
C6 C17 H17B 120.0
H17A C17 H17B 120.0
C10 C18 H18A 109.5
C10 C18 H18B 109.5
H18A C18 H18B 109.5
C10 C18 H18C 109.5
H18A C18 H18C 109.5
H18B C18 H18C 109.5
C10 C19 H19A 109.5
C10 C19 H19B 109.5
H19A C19 H19B 109.5
C10 C19 H19C 109.5
H19A C19 H19C 109.5
H19B C19 H19C 109.5
C13 C20 H20A 109.5
C13 C20 H20B 109.5
H20A C20 H20B 109.5
C13 C20 H20C 109.5
H20A C20 H20C 109.5
H20B C20 H20C 109.5
O1 C21 O2 124.4(7)
O1 C21 C22 124.0(7)
O2 C21 C22 111.6(6)
C23 C22 C27 119.8(8)
C23 C22 C21 122.7(7)
C27 C22 C21 117.4(8)
C22 C23 C24 120.5(8)
C22 C23 H23 119.7
C24 C23 H23 119.7
C25 C24 C23 120.9(9)
C25 C24 H24 119.6
C23 C24 H24 119.6
C24 C25 C26 120.0(10)
C24 C25 H25 120.0
C26 C25 H25 120.0
C25 C26 C27 119.2(10)
C25 C26 H26 120.4
C27 C26 H26 120.4
C22 C27 C26 119.6(9)
C22 C27 H27 120.2
C26 C27 H27 120.2
O9 C28 O8 122.8(7)
O9 C28 C29 126.3(8)
O8 C28 C29 110.8(8)
C28 C29 H29A 109.5
C28 C29 H29B 109.5
H29A C29 H29B 109.5
C28 C29 H29C 109.5
H29A C29 H29C 109.5
H29B C29 H29C 109.5
O7 C30 O6 123.8(6)
O7 C30 C31 124.2(6)
O6 C30 C31 112.0(6)
C36 C31 C32 119.2(6)
C36 C31 C30 123.7(6)
C32 C31 C30 117.1(6)
C33 C32 C31 120.0(7)
C33 C32 H32 120.0
C31 C32 H32 120.0
C32 C33 C34 120.1(7)
C32 C33 H33 120.0
C34 C33 H33 120.0
C35 C34 C33 119.6(7)
C35 C34 H34 120.2
C33 C34 H34 120.2
C34 C35 C36 120.7(7)
C34 C35 H35 119.6
C36 C35 H35 119.6
C35 C36 C31 120.3(6)
C35 C36 H36 119.8
C31 C36 H36 119.8
O4 C37 O3 122.4(8)
O4 C37 C38 127.7(8)
O3 C37 C38 109.9(8)
C37 C38 H38A 109.5
C37 C38 H38B 109.5
H38A C38 H38B 109.5
C37 C38 H38C 109.5
H38A C38 H38C 109.5
H38B C38 H38C 109.5

loop_
_geom_bond_atom_site_label_1
_geom_bond_atom_site_label_2
_geom_bond_distance
O1 C21 1.198(8)
O2 C21 1.337(8)
O2 C3 1.458(7)
O3 C37 1.355(8)
O3 C15 1.472(7)
O4 C37 1.187(9)
O5 C14 1.222(7)
O6 C30 1.336(7)
O6 C7 1.477(6)
O7 C30 1.216(7)
O8 C28 1.363(8)
O8 C5 1.456(6)
O9 C28 1.171(9)
C1 C2 1.536(8)
C1 C15 1.537(8)
C1 H1A 0.9700
C1 H1B 0.9700
C2 C3 1.491(8)
C2 C16 1.549(8)
C2 H2 0.9800
C3 C4 1.517(7)
C3 H3 0.9800
C4 C5 1.527(7)
C4 C15 1.570(8)
C4 H4 0.9800
C5 C6 1.520(8)
C5 H5 0.9800
C6 C17 1.317(8)
C6 C7 1.507(8)
C7 C8 1.518(8)
C7 H7 0.9800
C8 C9 1.503(8)
C8 H8A 0.9700
C8 H8B 0.9700
C9 C10 1.495(10)
C9 C11 1.528(9)
C9 H9 0.9800
C10 C19 1.516(10)
C10 C18 1.516(9)
C10 C11 1.540(9)
C11 C12 1.445(8)
C11 H11 0.9800
C12 C13 1.354(8)
C12 H12 0.9300
C13 C14 1.451(9)
C13 C20 1.510(9)
C14 C15 1.566(9)
C16 H16A 0.9600
C16 H16B 0.9600
C16 H16C 0.9600
C17 H17A 0.9300
C17 H17B 0.9300
C18 H18A 0.9600
C18 H18B 0.9600
C18 H18C 0.9600
C19 H19A 0.9600
C19 H19B 0.9600
C19 H19C 0.9600
C20 H20A 0.9600
C20 H20B 0.9600
C20 H20C 0.9600
C21 C22 1.498(10)
C22 C23 1.353(9)
C22 C27 1.369(11)
C23 C24 1.391(10)
C23 H23 0.9300
C24 C25 1.333(12)
C24 H24 0.9300
C25 C26 1.385(13)
C25 H25 0.9300
C26 C27 1.412(14)
C26 H26 0.9300
C27 H27 0.9300
C28 C29 1.486(10)
C29 H29A 0.9600
C29 H29B 0.9600
C29 H29C 0.9600
C30 C31 1.493(8)
C31 C36 1.371(9)
C31 C32 1.386(8)
C32 C33 1.373(9)
C32 H32 0.9300
C33 C34 1.379(11)
C33 H33 0.9300
C34 C35 1.361(9)
C34 H34 0.9300
C35 C36 1.370(9)
C35 H35 0.9300
C36 H36 0.9300
C37 C38 1.495(12)
C38 H38A 0.9600
C38 H38B 0.9600
C38 H38C 0.9600

loop_
_geom_hbond_atom_site_label_D
_geom_hbond_atom_site_label_H
_geom_hbond_atom_site_label_A
_geom_hbond_site_symmetry_A
_geom_hbond_distance_DH
_geom_hbond_distance_HA
_geom_hbond_distance_DA
_geom_hbond_angle_DHA
_geom_hbond_publ_flag
C12 H12 O3 . 0.93 2.23 2.946(8) 134 y
C17 H17B O9 2_557 0.93 2.39 3.222(9) 150 y
C19 H19A O1 2_457 0.96 2.54 3.427(10) 153 y
C35 H35 O5 2_457 0.93 2.58 3.218(9) 126 y

loop_
_cod_related_entry_id
_cod_related_entry_database
_cod_related_entry_code
1 ChemSpider 30655398
